data_4115835
loop_
_publ_author_name
'Jianfeng Jiang'
'Andrew Acunzo'
'Stephen A. Koch'

_publ_section_title
;
 Chemistry of [FeII(CN)5(CO)]3- New Observations for a 19th Century
 Compound
;
_journal_name_full 'Journal of the American Chemical Society'
_journal_page_first 12109
_journal_page_last 12110
_journal_paper_doi 10.1021/ja016434r
_journal_volume 123
_journal_year 2001
_chemical_formula_sum 'C6 H24 Co Fe N11 O4'
_chemical_formula_weight 429.14
_chemical_name_systematic Cobalt(III)hexaammineironpentacyanidecarbonyl
_space_group_IT_number 5
_symmetry_cell_setting monoclinic
_symmetry_space_group_name_Hall 'C 2y'
_symmetry_space_group_name_H-M 'C 1 2 1'
_atom_sites_solution_hydrogens geom
_atom_sites_solution_primary direct
_atom_sites_solution_secondary difmap
_audit_creation_method SHELXL-97
_cell_angle_alpha 90.00
_cell_angle_beta 104.271(5)
_cell_angle_gamma 90.00
_cell_formula_units_Z 4
_cell_length_a 11.650(3)
_cell_length_b 10.091(2)
_cell_length_c 15.094(3)
_cell_measurement_temperature 293(2)
_cell_volume 1719.7(7)
_computing_cell_refinement 'Bruker SMART'
_computing_data_collection 'Bruker SMART'
_computing_data_reduction 'Bruker SHELXTL'
_computing_molecular_graphics 'Bruker SHELXTL'
_computing_publication_material 'Bruker SHELXTL'
_computing_structure_refinement 'SHELXL-97 (Sheldrick, 1997)'
_computing_structure_solution 'SHELXS-97 (Sheldrick, 1990)'
_diffrn_ambient_temperature 293(2)
_diffrn_measured_fraction_theta_full 0.894
_diffrn_measured_fraction_theta_max 0.894
_diffrn_measurement_device_type 'CCD area detector'
_diffrn_measurement_method 'phi and omega scans'
_diffrn_radiation_monochromator graphite
_diffrn_radiation_source 'fine-focus sealed tube'
_diffrn_radiation_type MoK\a
_diffrn_radiation_wavelength 0.71073
_diffrn_reflns_av_R_equivalents 0.0678
_diffrn_reflns_av_sigmaI/netI 0.1849
_diffrn_reflns_limit_h_max 15
_diffrn_reflns_limit_h_min -14
_diffrn_reflns_limit_k_max 12
_diffrn_reflns_limit_k_min -13
_diffrn_reflns_limit_l_max 20
_diffrn_reflns_limit_l_min -16
_diffrn_reflns_number 5515
_diffrn_reflns_theta_full 28.86
_diffrn_reflns_theta_max 28.86
_diffrn_reflns_theta_min 1.39
_exptl_absorpt_coefficient_mu 1.844
_exptl_absorpt_correction_T_max 0.3331
_exptl_absorpt_correction_T_min 0.2804
_exptl_absorpt_correction_type empirical
_exptl_crystal_colour colorless
_exptl_crystal_density_diffrn 1.658
_exptl_crystal_description rhomb
_exptl_crystal_F_000 888
_exptl_crystal_size_max 0.1
_exptl_crystal_size_mid 0.1
_exptl_crystal_size_min 0.1
_refine_diff_density_max 1.081
_refine_diff_density_min -0.411
_refine_diff_density_rms 0.113
_refine_ls_abs_structure_details 'Flack H D (1983), Acta Cryst. A39, 876-881'
_refine_ls_abs_structure_Flack 0.00(6)
_refine_ls_extinction_method none
_refine_ls_goodness_of_fit_ref 0.795
_refine_ls_hydrogen_treatment mixed
_refine_ls_matrix_type full
_refine_ls_number_parameters 215
_refine_ls_number_reflns 3619
_refine_ls_number_restraints 1
_refine_ls_restrained_S_all 0.795
_refine_ls_R_factor_all 0.1404
_refine_ls_R_factor_gt 0.0580
_refine_ls_shift/su_max 0.045
_refine_ls_shift/su_mean 0.005
_refine_ls_structure_factor_coef Fsqd
_refine_ls_weighting_details 'calc w=1/[\s^2^(Fo^2^)+(0.0631P)^2^+0.0000P] where P=(Fo^2^+2Fc^2^)/3'
_refine_ls_weighting_scheme calc
_refine_ls_wR_factor_gt 0.1231
_refine_ls_wR_factor_ref 0.1493
_reflns_number_gt 1621
_reflns_number_total 3619
_reflns_threshold_expression >2sigma(I)
_cod_data_source_file ja016434r_s1.cif
_cod_data_source_block fecocn5
_cod_original_cell_volume 1719.7(6)
_cod_database_code 4115835

loop_
_symmetry_equiv_pos_as_xyz
'x, y, z'
'-x, y, -z'
'x+1/2, y+1/2, z'
'-x+1/2, y+1/2, -z'

loop_
_atom_site_label
_atom_site_type_symbol
_atom_site_fract_x
_atom_site_fract_y
_atom_site_fract_z
_atom_site_U_iso_or_equiv
_atom_site_adp_type
_atom_site_occupancy
_atom_site_symmetry_multiplicity
_atom_site_calc_flag
_atom_site_refinement_flags
Co2 Co 0.0000 0.6639(2) 0.5000 0.0331(4) Uani 1 2 d S
Fe1 Fe 0.05872(9) 0.16843(16) 0.70931(8) 0.0344(3) Uani 1 1 d .
N6 N -0.0518(6) 0.6643(12) 0.6139(5) 0.045(2) Uani 1 1 d .
H9A H 0.0105 0.6528 0.6610 0.068 Uiso 1 1 calc R
H9B H -0.1034 0.5989 0.6127 0.068 Uiso 1 1 calc R
H9C H -0.0862 0.7415 0.6198 0.068 Uiso 1 1 calc R
C4 C -0.0560(11) 0.2973(14) 0.6502(8) 0.039(3) Uani 1 1 d .
N8 N 0.1151(9) 0.5258(11) 0.5518(7) 0.050(3) Uani 1 1 d .
H8A H 0.1877 0.5602 0.5654 0.075 Uiso 1 1 calc R
H8B H 0.1109 0.4609 0.5113 0.075 Uiso 1 1 calc R
H8C H 0.0990 0.4937 0.6023 0.075 Uiso 1 1 calc R
N7 N 0.1117(8) 0.8004(12) 0.5542(6) 0.049(3) Uani 1 1 d .
H7A H 0.1496 0.8288 0.5133 0.074 Uiso 1 1 calc R
H7B H 0.1638 0.7676 0.6025 0.074 Uiso 1 1 calc R
H7C H 0.0732 0.8678 0.5717 0.074 Uiso 1 1 calc R
C3 C -0.0500(10) 0.0303(12) 0.6573(8) 0.035(3) Uani 1 1 d .
C6 C 0.1258(7) 0.1642(14) 0.6172(6) 0.040(2) Uani 1 1 d .
C1 C 0.1583(9) 0.3116(15) 0.7654(8) 0.040(3) Uani 1 1 d .
C5 C -0.0123(7) 0.1754(13) 0.8100(6) 0.033(2) Uani 1 1 d .
C2 C 0.1686(10) 0.0416(12) 0.7750(8) 0.040(3) Uani 1 1 d .
N5 N -0.0526(6) 0.1782(11) 0.8722(5) 0.051(2) Uani 1 1 d .
N4 N -0.1219(9) 0.3741(10) 0.6144(6) 0.053(3) Uani 1 1 d .
N3 N -0.1144(9) -0.0539(10) 0.6239(7) 0.052(3) Uani 1 1 d .
N1 N 0.2141(8) 0.4013(10) 0.7978(7) 0.053(3) Uani 1 1 d .
N2 N 0.2312(9) -0.0387(11) 0.8142(7) 0.062(3) Uani 1 1 d .
O1 O 0.1726(5) 0.1577(12) 0.5565(5) 0.065(2) Uani 1 1 d .
Co1 Co 1.0000 0.82134(18) 1.0000 0.0347(5) Uani 1 2 d S
N9 N 0.9779(7) 0.8202(11) 0.8661(5) 0.047(2) Uani 1 1 d .
H12A H 0.9867 0.7380 0.8474 0.071 Uiso 1 1 calc R
H12B H 1.0315 0.8729 0.8511 0.071 Uiso 1 1 calc R
H12C H 0.9055 0.8492 0.8393 0.071 Uiso 1 1 calc R
N10 N 0.8816(6) 0.6821(10) 0.9903(5) 0.047(2) Uani 1 1 d .
H10A H 0.8748 0.6381 0.9382 0.071 Uiso 1 1 calc R
H10B H 0.8122 0.7181 0.9912 0.071 Uiso 1 1 calc R
H10C H 0.9039 0.6264 1.0372 0.071 Uiso 1 1 calc R
N11 N 0.8769(7) 0.9573(8) 0.9897(7) 0.043(2) Uani 1 1 d .
H11A H 0.8082 0.9257 0.9570 0.065 Uiso 1 1 calc R
H11B H 0.8968 1.0287 0.9622 0.065 Uiso 1 1 calc R
H11C H 0.8700 0.9792 1.0452 0.065 Uiso 1 1 calc R
O3 O 0.6577(6) 0.8224(10) 0.9985(4) 0.0555(19) Uani 1 1 d .
O4 O 0.1800(6) 0.6818(12) 0.7525(5) 0.083(3) Uani 1 1 d .
O2 O 0.9803(7) 0.5265(9) 0.8388(6) 0.068(3) Uani 1 1 d .

loop_
_atom_site_aniso_label
_atom_site_aniso_U_11
_atom_site_aniso_U_22
_atom_site_aniso_U_33
_atom_site_aniso_U_23
_atom_site_aniso_U_13
_atom_site_aniso_U_12
Co2 0.0272(8) 0.0334(10) 0.0374(10) 0.000 0.0055(7) 0.000
Fe1 0.0337(7) 0.0332(7) 0.0352(8) -0.0003(8) 0.0065(6) 0.0006(8)
N6 0.039(4) 0.037(5) 0.057(5) -0.009(7) 0.006(4) -0.003(6)
C4 0.038(7) 0.054(10) 0.024(7) 0.006(6) 0.002(5) 0.000(6)
N8 0.042(6) 0.053(7) 0.057(7) 0.003(6) 0.017(6) 0.013(5)
N7 0.041(5) 0.056(8) 0.046(6) -0.003(6) 0.003(5) -0.006(6)
C3 0.036(7) 0.026(8) 0.047(8) -0.003(6) 0.016(6) 0.000(5)
C6 0.031(4) 0.042(5) 0.046(6) 0.000(7) 0.005(4) 0.010(7)
C1 0.033(6) 0.046(7) 0.040(7) -0.007(7) 0.004(5) 0.010(6)
C5 0.042(5) 0.029(5) 0.029(5) 0.005(6) 0.009(4) 0.004(6)
C2 0.043(7) 0.041(8) 0.036(7) 0.001(6) 0.012(6) -0.003(6)
N5 0.063(5) 0.041(5) 0.051(5) -0.005(6) 0.021(4) 0.006(6)
N4 0.047(6) 0.055(7) 0.050(6) 0.010(5) 0.002(5) -0.006(5)
N3 0.056(6) 0.042(6) 0.061(7) -0.008(5) 0.019(6) -0.008(5)
N1 0.046(6) 0.055(7) 0.054(6) -0.006(5) 0.008(5) -0.004(5)
N2 0.059(7) 0.065(7) 0.056(7) 0.007(6) 0.006(6) 0.016(6)
O1 0.056(4) 0.081(6) 0.065(5) -0.002(6) 0.027(4) 0.014(6)
Co1 0.0326(10) 0.0307(10) 0.0389(12) 0.000 0.0053(8) 0.000
N9 0.036(4) 0.049(5) 0.054(5) 0.010(6) 0.005(4) 0.009(5)
N10 0.045(4) 0.038(6) 0.056(6) -0.002(6) 0.008(4) -0.002(5)
N11 0.042(5) 0.028(5) 0.055(6) -0.008(5) 0.005(5) -0.001(4)
O3 0.054(4) 0.078(5) 0.034(4) 0.003(5) 0.009(3) -0.011(5)
O4 0.051(4) 0.074(6) 0.100(6) 0.006(7) -0.026(4) 0.005(5)
O2 0.081(6) 0.046(5) 0.078(6) -0.017(5) 0.021(5) 0.001(4)

loop_
_atom_type_symbol
_atom_type_description
_atom_type_scat_dispersion_real
_atom_type_scat_dispersion_imag
_atom_type_scat_source
C C 0.0033 0.0016 'International Tables Vol C Tables 4.2.6.8 and 6.1.1.4'
H H 0.0000 0.0000 'International Tables Vol C Tables 4.2.6.8 and 6.1.1.4'
N N 0.0061 0.0033 'International Tables Vol C Tables 4.2.6.8 and 6.1.1.4'
O O 0.0106 0.0060 'International Tables Vol C Tables 4.2.6.8 and 6.1.1.4'
Fe Fe 0.3463 0.8444 'International Tables Vol C Tables 4.2.6.8 and 6.1.1.4'
Co Co 0.3494 0.9721 'International Tables Vol C Tables 4.2.6.8 and 6.1.1.4'

loop_
_geom_angle_atom_site_label_1
_geom_angle_atom_site_label_2
_geom_angle_atom_site_label_3
_geom_angle
_geom_angle_site_symmetry_1
_geom_angle_site_symmetry_3
N7 Co2 N7 89.1(7) . 2_556
N7 Co2 N8 178.4(5) . 2_556
N7 Co2 N8 90.8(3) 2_556 2_556
N7 Co2 N8 90.8(3) . .
N7 Co2 N8 178.4(5) 2_556 .
N8 Co2 N8 89.3(7) 2_556 .
N7 Co2 N6 92.8(4) . 2_556
N7 Co2 N6 87.0(4) 2_556 2_556
N8 Co2 N6 88.8(4) 2_556 2_556
N8 Co2 N6 91.3(4) . 2_556
N7 Co2 N6 87.0(4) . .
N7 Co2 N6 92.8(4) 2_556 .
N8 Co2 N6 91.3(4) 2_556 .
N8 Co2 N6 88.8(4) . .
N6 Co2 N6 179.7(7) 2_556 .
C6 Fe1 C5 179.0(6) . .
C6 Fe1 C2 91.3(5) . .
C5 Fe1 C2 88.7(5) . .
C6 Fe1 C1 91.7(5) . .
C5 Fe1 C1 87.4(5) . .
C2 Fe1 C1 91.2(4) . .
C6 Fe1 C3 92.1(5) . .
C5 Fe1 C3 88.9(5) . .
C2 Fe1 C3 90.9(6) . .
C1 Fe1 C3 175.7(5) . .
C6 Fe1 C4 92.5(5) . .
C5 Fe1 C4 87.5(5) . .
C2 Fe1 C4 176.2(5) . .
C1 Fe1 C4 88.3(6) . .
C3 Fe1 C4 89.3(4) . .
N4 C4 Fe1 178.5(11) . .
N3 C3 Fe1 178.2(11) . .
O1 C6 Fe1 177.9(12) . .
N1 C1 Fe1 177.1(11) . .
N5 C5 Fe1 178.2(9) . .
N2 C2 Fe1 177.2(11) . .
N10 Co1 N10 87.7(5) . 2_757
N10 Co1 N11 178.2(4) . 2_757
N10 Co1 N11 90.5(3) 2_757 2_757
N10 Co1 N11 90.5(3) . .
N10 Co1 N11 178.2(4) 2_757 .
N11 Co1 N11 91.3(5) 2_757 .
N10 Co1 N9 90.4(4) . .
N10 Co1 N9 89.1(4) 2_757 .
N11 Co1 N9 89.6(4) 2_757 .
N11 Co1 N9 90.8(4) . .
N10 Co1 N9 89.1(4) . 2_757
N10 Co1 N9 90.4(4) 2_757 2_757
N11 Co1 N9 90.8(4) 2_757 2_757
N11 Co1 N9 89.6(4) . 2_757
N9 Co1 N9 179.3(7) . 2_757

loop_
_geom_bond_atom_site_label_1
_geom_bond_atom_site_label_2
_geom_bond_distance
_geom_bond_site_symmetry_2
Co2 N7 1.934(10) .
Co2 N7 1.934(10) 2_556
Co2 N8 1.958(10) 2_556
Co2 N8 1.958(10) .
Co2 N6 1.958(7) 2_556
Co2 N6 1.958(7) .
Fe1 C6 1.755(9) .
Fe1 C5 1.902(9) .
Fe1 C2 1.907(13) .
Fe1 C1 1.914(14) .
Fe1 C3 1.917(12) .
Fe1 C4 1.919(13) .
C4 N4 1.130(14) .
C3 N3 1.163(13) .
C6 O1 1.178(9) .
C1 N1 1.151(14) .
C5 N5 1.149(9) .
C2 N2 1.151(14) .
Co1 N10 1.949(9) .
Co1 N10 1.949(9) 2_757
Co1 N11 1.963(8) 2_757
Co1 N11 1.963(8) .
Co1 N9 1.974(8) .
Co1 N9 1.974(8) 2_757
